data_7219817
loop_
_publ_author_name
'Rodpun, Kiattipoom'
'Blackman, Allan G.'
'Gardiner, Michael G.'
'Tan, Eng Wui'
'Meledandri, Carla J.'
'Lucas, Nigel T.'

_publ_section_title
;
 Alkyl linker effects on the coordination topology of ditopic
 di(2-pyridylmethyl)amine carboxylate ligands with ZnIIand CuII: polymers
 vs. macrocycles
;
_journal_issue 15
_journal_name_full CrystEngComm
_journal_page_first 2974
_journal_paper_doi 10.1039/C5CE00375J
_journal_volume 17
_journal_year 2015
_chemical_formula_moiety 'C16 H20 N3 O3 Zn 1+, Cl O4 1-, 3.5(H2 O)'
_chemical_formula_sum 'C16 H27 Cl N3 O10.5 Zn'
_chemical_formula_weight 530.23
_chemical_name_systematic
; 
 ? 
;
_space_group_IT_number 14
_symmetry_cell_setting monoclinic
_symmetry_space_group_name_Hall '-P 2yn'
_symmetry_space_group_name_H-M 'P 1 21/n 1'
_atom_sites_solution_hydrogens mixed
_atom_sites_solution_primary direct
_atom_sites_solution_secondary difmap
_audit_block_code nl_kr3
_audit_creation_method SHELXL-97
_audit_update_record
;
2015-02-22 deposited with the CCDC.
2015-03-09 downloaded from the CCDC.
;
_cell_angle_alpha 90.00
_cell_angle_beta 104.058(6)
_cell_angle_gamma 90.00
_cell_formula_units_Z 4
_cell_length_a 9.0642(10)
_cell_length_b 19.594(2)
_cell_length_c 12.6956(15)
_cell_measurement_reflns_used 9985
_cell_measurement_temperature 92(2)
_cell_measurement_theta_max 30.3364
_cell_measurement_theta_min 2.4979
_cell_volume 2187.3(4)
_computing_cell_refinement 'SAINT (Bruker, 2009)'
_computing_data_collection 'APEX2 (Bruker, 2011)'
_computing_data_reduction 'SAINT (Bruker, 2009)'
_computing_molecular_graphics 'ORTEP-3 (Farrugia, 2008)'
_computing_publication_material 'enCIFer (CCDC, 2014)'
_computing_structure_refinement 'SHELXL-97 (Sheldrick, 1997)'
_computing_structure_solution 'SHELXS-97 (Sheldrick, 1997)'
_diffrn_ambient_temperature 92(2)
_diffrn_crystal_treatment
; 
Crystal was attached with Paratone N oil to a 0.3 mm CryoLoop supported 
in a copper mounting pin, then quenched in a cold nitrogen gas from a gas
stream from an Oxford Cryosystems Cryostream.
;
_diffrn_measured_fraction_theta_full 0.997
_diffrn_measured_fraction_theta_max 0.996
_diffrn_measurement_device_type 'Bruker Kappa X8 ApexII'
_diffrn_measurement_method '\w and \f scans'
_diffrn_radiation_monochromator graphite
_diffrn_radiation_source 'fine-focus sealed tube'
_diffrn_radiation_type MoK\a
_diffrn_radiation_wavelength 0.71073
_diffrn_reflns_av_R_equivalents 0.0451
_diffrn_reflns_av_sigmaI/netI 0.0381
_diffrn_reflns_limit_h_max 12
_diffrn_reflns_limit_h_min -12
_diffrn_reflns_limit_k_max 27
_diffrn_reflns_limit_k_min -28
_diffrn_reflns_limit_l_max 17
_diffrn_reflns_limit_l_min -18
_diffrn_reflns_number 38578
_diffrn_reflns_theta_full 25.00
_diffrn_reflns_theta_max 30.54
_diffrn_reflns_theta_min 1.95
_diffrn_standards_decay_% 0
_diffrn_standards_interval_count 0
_diffrn_standards_interval_time 0
_diffrn_standards_number 0
_exptl_absorpt_coefficient_mu 1.306
_exptl_absorpt_correction_T_max 0.9258
_exptl_absorpt_correction_T_min 0.5974
_exptl_absorpt_correction_type multi-scan
_exptl_absorpt_process_details
;
SADABS (Bruker, 2008)
;
_exptl_crystal_colour colorless
_exptl_crystal_density_diffrn 1.610
_exptl_crystal_density_method 'not measured'
_exptl_crystal_description plate
_exptl_crystal_F_000 1100
_exptl_crystal_preparation
;
Crystals were grown by slow diffusion of a methanolic solution of the 
carboxylic acid ligand into an aqueous Zn(II) perchlorate solution 
at room temperature.
;
_exptl_crystal_recrystallization_method 'Re-crystallisation from solvent: Methanol/water'
_exptl_crystal_size_max 0.44
_exptl_crystal_size_mid 0.20
_exptl_crystal_size_min 0.06
_refine_diff_density_max 0.869
_refine_diff_density_min -0.815
_refine_diff_density_rms 0.119
_refine_ls_extinction_method none
_refine_ls_goodness_of_fit_ref 1.179
_refine_ls_hydrogen_treatment mixed
_refine_ls_matrix_type full
_refine_ls_number_parameters 379
_refine_ls_number_reflns 6661
_refine_ls_number_restraints 249
_refine_ls_restrained_S_all 1.163
_refine_ls_R_factor_all 0.0715
_refine_ls_R_factor_gt 0.0592
_refine_ls_shift/su_max 0.000
_refine_ls_shift/su_mean 0.000
_refine_ls_structure_factor_coef Fsqd
_refine_ls_weighting_details 'calc w=1/[\s^2^(Fo^2^)+(0.0149P)^2^+11.2612P] where P=(Fo^2^+2Fc^2^)/3'
_refine_ls_weighting_scheme calc
_refine_ls_wR_factor_gt 0.1404
_refine_ls_wR_factor_ref 0.1449
_reflns_number_gt 5578
_reflns_number_total 6661
_reflns_threshold_expression >2sigma(I)
_cod_data_source_file c5ce00375j2.cif
_cod_data_source_block 1_Zn-C3
_cod_depositor_comments 'Adding full bibliography for 7219817--7219825.cif.'
_cod_original_cell_volume 2187.2(4)
_cod_original_sg_symbol_H-M P21/n
_cod_original_formula_sum 'C16 H27 Cl N3 O10.50 Zn'
_cod_database_code 7219817

loop_
_symmetry_equiv_pos_as_xyz
'x, y, z'
'-x+1/2, y+1/2, -z+1/2'
'-x, -y, -z'
'x-1/2, -y-1/2, z-1/2'

loop_
_atom_site_label
_atom_site_type_symbol
_atom_site_fract_x
_atom_site_fract_y
_atom_site_fract_z
_atom_site_U_iso_or_equiv
_atom_site_adp_type
_atom_site_occupancy
_atom_site_symmetry_multiplicity
_atom_site_calc_flag
_atom_site_refinement_flags
_atom_site_disorder_assembly
_atom_site_disorder_group
Zn1 Zn 0.21960(4) 0.24011(2) 0.31580(3) 0.01517(10) Uani 1 1 d . . .
Cl1 Cl 0.6192(9) 0.0456(4) 0.2034(6) 0.0219(5) Uani 0.55 1 d PDU A -1
Cl1" Cl 0.618(2) 0.0415(10) 0.1978(15) 0.0219(5) Uani 0.23 1 d PDU B -3
Cl1' Cl 0.6975(6) 0.0397(2) 0.2142(4) 0.0239(9) Uani 0.22 1 d PDU C -2
O1 O -0.1917(3) 0.34812(13) -0.1185(2) 0.0210(5) Uani 1 1 d . . .
O2 O -0.0880(3) 0.27616(12) 0.0123(2) 0.0187(5) Uani 1 1 d . . .
O3 O 0.0980(3) 0.20487(13) 0.1709(2) 0.0206(5) Uani 1 1 d D . .
O11 O 0.4617(6) 0.0529(3) 0.1502(5) 0.0370(7) Uani 0.55 1 d PDU A -1
O11" O 0.4849(15) 0.0606(7) 0.2323(11) 0.0378(17) Uani 0.23 1 d PDU B -3
O11' O 0.5624(14) 0.0819(7) 0.1997(12) 0.0418(19) Uani 0.22 1 d PDU C -2
O12 O 0.6759(8) -0.0161(3) 0.1657(5) 0.0370(7) Uani 0.55 1 d PDU A -1
O12" O 0.5725(17) 0.0061(7) 0.0959(10) 0.0378(17) Uani 0.23 1 d PDU B -3
O12' O 0.667(2) -0.0115(7) 0.1317(11) 0.0418(19) Uani 0.22 1 d PDU C -2
O13 O 0.6352(7) 0.0413(3) 0.3179(5) 0.0370(7) Uani 0.55 1 d PDU A -1
O13" O 0.7081(16) -0.0040(7) 0.2771(11) 0.0378(17) Uani 0.23 1 d PDU B -3
O13' O 0.7274(19) 0.0110(7) 0.3199(9) 0.0418(19) Uani 0.22 1 d PDU C -2
O14 O 0.7013(13) 0.1040(5) 0.1798(10) 0.0370(7) Uani 0.55 1 d PDU A -1
O14" O 0.703(3) 0.1013(11) 0.183(2) 0.0378(17) Uani 0.23 1 d PDU B -3
O14' O 0.8223(15) 0.0817(7) 0.2025(12) 0.0418(19) Uani 0.22 1 d PDU C -2
N1 N 0.0340(3) 0.24286(17) 0.3891(2) 0.0202(6) Uani 1 1 d . . .
N2 N 0.4121(3) 0.27739(15) 0.2684(2) 0.0157(5) Uani 1 1 d . . .
N3 N 0.1864(3) 0.34936(15) 0.3263(2) 0.0149(5) Uani 1 1 d . . .
C11 C 0.1235(4) 0.3583(2) 0.4221(3) 0.0210(7) Uani 1 1 d . . .
H11A H 0.0786 0.4045 0.4210 0.025 Uiso 1 1 calc R . .
H11B H 0.2058 0.3540 0.4891 0.025 Uiso 1 1 calc R . .
C12 C 0.0035(4) 0.3053(2) 0.4219(3) 0.0193(7) Uani 1 1 d . . .
C13 C -0.1284(4) 0.3180(2) 0.4567(3) 0.0265(8) Uani 1 1 d . . .
H13 H -0.1493 0.3623 0.4796 0.032 Uiso 1 1 calc R . .
C14 C -0.2286(4) 0.2645(3) 0.4570(3) 0.0334(10) Uani 1 1 d . . .
H14 H -0.3200 0.2720 0.4793 0.040 Uiso 1 1 calc R . .
C15 C -0.1946(5) 0.2003(3) 0.4248(3) 0.0309(9) Uani 1 1 d . . .
H15 H -0.2606 0.1629 0.4263 0.037 Uiso 1 1 calc R . .
C16 C -0.0629(5) 0.1915(2) 0.3902(3) 0.0271(8) Uani 1 1 d . . .
H16 H -0.0403 0.1476 0.3665 0.032 Uiso 1 1 calc R . .
C21 C 0.3370(4) 0.38261(18) 0.3407(3) 0.0184(6) Uani 1 1 d . . .
H21A H 0.3892 0.3835 0.4188 0.022 Uiso 1 1 calc R . .
H21B H 0.3228 0.4304 0.3146 0.022 Uiso 1 1 calc R . .
C22 C 0.4343(4) 0.34495(17) 0.2787(3) 0.0163(6) Uani 1 1 d . . .
C23 C 0.5447(4) 0.3780(2) 0.2391(3) 0.0218(7) Uani 1 1 d . . .
H23 H 0.5600 0.4258 0.2485 0.026 Uiso 1 1 calc R . .
C24 C 0.6335(4) 0.3393(2) 0.1849(3) 0.0259(8) Uani 1 1 d . . .
H24 H 0.7076 0.3608 0.1546 0.031 Uiso 1 1 calc R . .
C25 C 0.6122(4) 0.2702(2) 0.1761(3) 0.0230(7) Uani 1 1 d . . .
H25 H 0.6732 0.2431 0.1413 0.028 Uiso 1 1 calc R . .
C26 C 0.5004(4) 0.2402(2) 0.2185(3) 0.0192(6) Uani 1 1 d . . .
H26 H 0.4857 0.1922 0.2121 0.023 Uiso 1 1 calc R . .
C31 C 0.0737(4) 0.37552(18) 0.2292(3) 0.0171(6) Uani 1 1 d . . .
H31A H 0.0461 0.4228 0.2442 0.021 Uiso 1 1 calc R . .
H31B H -0.0196 0.3474 0.2180 0.021 Uiso 1 1 calc R . .
C32 C 0.1270(4) 0.37553(17) 0.1246(3) 0.0152(6) Uani 1 1 d . . .
H32A H 0.1668 0.3298 0.1132 0.018 Uiso 1 1 calc R . .
H32B H 0.2107 0.4089 0.1307 0.018 Uiso 1 1 calc R . .
C33 C -0.0033(4) 0.39398(18) 0.0271(3) 0.0187(7) Uani 1 1 d . . .
H33A H -0.0706 0.4271 0.0514 0.022 Uiso 1 1 calc R . .
H33B H 0.0403 0.4172 -0.0277 0.022 Uiso 1 1 calc R . .
C34 C -0.0994(4) 0.33442(18) -0.0272(3) 0.0171(6) Uani 1 1 d . . .
H32 H 0.069(5) 0.1644(6) 0.157(3) 0.026 Uiso 1 1 d D . .
H31 H 0.052(4) 0.2272(15) 0.116(2) 0.026 Uiso 1 1 d D . .
O92 O 0.1444(6) 0.0281(2) 0.3448(4) 0.0340(10) Uani 0.78 1 d PU D -1
O91 O 0.0100(8) 0.0728(4) 0.1480(6) 0.0297(15) Uani 0.55 1 d PU E -1
O93 O 0.0711(11) -0.0117(5) 0.5364(7) 0.045(2) Uani 0.39 1 d PU F -1
O94 O 0.1485(14) 0.0232(6) -0.0180(9) 0.089(3) Uani 0.55 1 d PU G -1
O91' O 0.1587(17) 0.0891(7) 0.0996(11) 0.031(3) Uani 0.22 1 d PU H -2
O91" O 0.0544(18) 0.0729(9) 0.1224(14) 0.024(3) Uani 0.23 1 d PU I -3
O94" O 0.2914(14) 0.0271(6) 0.0570(11) 0.030(3) Uani 0.23 1 d PU J -3
O92' O 0.202(2) 0.0317(10) 0.3232(15) 0.035(4) Uani 0.22 1 d PU K -2
O94' O 0.0549(19) 0.0055(9) -0.0334(14) 0.040(4) Uani 0.22 1 d PU L -2
O93' O 0.147(4) -0.0190(17) 0.507(2) 0.036(6) Uani 0.11 1 d PU M -2

loop_
_atom_site_aniso_label
_atom_site_aniso_U_11
_atom_site_aniso_U_22
_atom_site_aniso_U_33
_atom_site_aniso_U_23
_atom_site_aniso_U_13
_atom_site_aniso_U_12
Zn1 0.01437(17) 0.01556(18) 0.01446(18) -0.00029(15) 0.00133(13) -0.00069(14)
Cl1 0.0280(7) 0.0182(10) 0.0205(9) 0.0000(7) 0.0078(6) 0.0011(7)
Cl1" 0.0280(7) 0.0182(10) 0.0205(9) 0.0000(7) 0.0078(6) 0.0011(7)
Cl1' 0.0149(17) 0.0247(19) 0.030(2) -0.0050(15) 0.0024(16) 0.0003(16)
O1 0.0261(13) 0.0174(12) 0.0145(12) 0.0006(9) -0.0045(10) -0.0006(10)
O2 0.0190(11) 0.0154(11) 0.0186(12) 0.0002(9) -0.0012(9) -0.0006(9)
O3 0.0237(12) 0.0151(11) 0.0180(12) 0.0007(9) -0.0050(10) -0.0010(9)
O11 0.0401(16) 0.0345(15) 0.0365(17) 0.0020(13) 0.0098(13) -0.0012(13)
O11" 0.047(3) 0.030(3) 0.040(3) 0.002(3) 0.019(3) -0.009(3)
O11' 0.051(4) 0.035(3) 0.037(3) -0.007(3) 0.005(3) -0.003(3)
O12 0.0401(16) 0.0345(15) 0.0365(17) 0.0020(13) 0.0098(13) -0.0012(13)
O12" 0.047(3) 0.030(3) 0.040(3) 0.002(3) 0.019(3) -0.009(3)
O12' 0.051(4) 0.035(3) 0.037(3) -0.007(3) 0.005(3) -0.003(3)
O13 0.0401(16) 0.0345(15) 0.0365(17) 0.0020(13) 0.0098(13) -0.0012(13)
O13" 0.047(3) 0.030(3) 0.040(3) 0.002(3) 0.019(3) -0.009(3)
O13' 0.051(4) 0.035(3) 0.037(3) -0.007(3) 0.005(3) -0.003(3)
O14 0.0401(16) 0.0345(15) 0.0365(17) 0.0020(13) 0.0098(13) -0.0012(13)
O14" 0.047(3) 0.030(3) 0.040(3) 0.002(3) 0.019(3) -0.009(3)
O14' 0.051(4) 0.035(3) 0.037(3) -0.007(3) 0.005(3) -0.003(3)
N1 0.0186(13) 0.0264(15) 0.0156(14) 0.0025(12) 0.0043(11) -0.0017(12)
N2 0.0140(12) 0.0178(13) 0.0132(13) -0.0014(10) -0.0007(10) -0.0008(10)
N3 0.0140(12) 0.0188(13) 0.0115(12) -0.0013(10) 0.0023(10) -0.0005(10)
C11 0.0219(16) 0.0277(18) 0.0138(15) -0.0050(13) 0.0050(13) 0.0020(14)
C12 0.0191(16) 0.0309(19) 0.0075(14) 0.0015(13) 0.0027(12) 0.0041(13)
C13 0.0195(16) 0.047(2) 0.0133(16) 0.0013(15) 0.0040(13) 0.0089(16)
C14 0.0189(17) 0.068(3) 0.0149(17) 0.0053(19) 0.0062(14) -0.0025(19)
C15 0.0245(18) 0.053(3) 0.0143(17) 0.0045(17) 0.0038(14) -0.0094(18)
C16 0.0258(18) 0.035(2) 0.0206(18) 0.0041(16) 0.0054(14) -0.0050(16)
C21 0.0166(15) 0.0186(16) 0.0182(16) -0.0042(12) 0.0006(12) -0.0022(12)
C22 0.0120(13) 0.0200(16) 0.0150(15) 0.0003(12) -0.0003(11) -0.0015(11)
C23 0.0155(15) 0.0242(17) 0.0247(18) 0.0055(14) 0.0025(13) -0.0031(13)
C24 0.0125(15) 0.042(2) 0.0220(18) 0.0065(16) 0.0025(13) -0.0006(14)
C25 0.0142(14) 0.036(2) 0.0165(16) -0.0016(14) 0.0003(12) 0.0036(14)
C26 0.0167(14) 0.0251(17) 0.0136(15) -0.0033(13) -0.0006(12) 0.0037(13)
C31 0.0168(14) 0.0198(16) 0.0133(15) -0.0017(12) 0.0008(12) 0.0050(12)
C32 0.0147(14) 0.0169(15) 0.0130(15) 0.0001(11) 0.0013(11) -0.0018(11)
C33 0.0207(15) 0.0158(15) 0.0171(16) 0.0021(12) -0.0003(13) -0.0019(12)
C34 0.0160(14) 0.0193(16) 0.0151(15) -0.0017(12) 0.0022(12) -0.0007(12)
O92 0.043(3) 0.025(2) 0.032(2) -0.0007(17) 0.006(2) -0.014(2)
O91 0.035(4) 0.023(3) 0.028(3) 0.002(2) 0.003(3) -0.010(3)
O93 0.039(4) 0.063(5) 0.033(4) 0.011(4) 0.008(4) 0.005(4)
O94 0.099(7) 0.079(6) 0.081(6) 0.006(5) 0.009(5) -0.001(5)
O91' 0.045(6) 0.020(5) 0.033(6) 0.002(5) 0.018(5) 0.009(5)
O91" 0.022(6) 0.022(6) 0.026(7) -0.001(5) 0.003(5) 0.000(5)
O94" 0.026(5) 0.026(5) 0.039(6) 0.003(5) 0.008(5) -0.003(4)
O92' 0.035(7) 0.033(7) 0.035(7) 0.008(6) 0.003(6) -0.002(6)
O94' 0.037(6) 0.038(7) 0.042(7) -0.007(6) 0.003(6) -0.003(6)
O93' 0.037(9) 0.048(10) 0.024(9) 0.008(8) 0.010(8) -0.002(8)

loop_
_atom_type_symbol
_atom_type_description
_atom_type_scat_dispersion_real
_atom_type_scat_dispersion_imag
_atom_type_scat_source
C C 0.0033 0.0016 'International Tables Vol C Tables 4.2.6.8 and 6.1.1.4'
H H 0.0000 0.0000 'International Tables Vol C Tables 4.2.6.8 and 6.1.1.4'
N N 0.0061 0.0033 'International Tables Vol C Tables 4.2.6.8 and 6.1.1.4'
O O 0.0106 0.0060 'International Tables Vol C Tables 4.2.6.8 and 6.1.1.4'
Cl Cl 0.1484 0.1585 'International Tables Vol C Tables 4.2.6.8 and 6.1.1.4'
Zn Zn 0.2839 1.4301 'International Tables Vol C Tables 4.2.6.8 and 6.1.1.4'

loop_
_geom_angle_atom_site_label_1
_geom_angle_atom_site_label_2
_geom_angle_atom_site_label_3
_geom_angle
_geom_angle_site_symmetry_1
_geom_angle_site_symmetry_3
O1 Zn1 O3 99.16(10) 4_666 .
O1 Zn1 N2 98.14(11) 4_666 .
O3 Zn1 N2 99.46(11) . .
O1 Zn1 N1 96.96(12) 4_666 .
O3 Zn1 N1 95.33(12) . .
N2 Zn1 N1 156.85(12) . .
O1 Zn1 N3 150.95(10) 4_666 .
O3 Zn1 N3 109.84(10) . .
N2 Zn1 N3 79.19(11) . .
N1 Zn1 N3 79.09(11) . .
O13 Cl1 O11 109.2(6) . .
O13 Cl1 O14 109.2(7) . .
O11 Cl1 O14 109.2(7) . .
O13 Cl1 O12 109.5(6) . .
O11 Cl1 O12 108.9(6) . .
O14 Cl1 O12 110.8(7) . .
O11" Cl1" O12" 108.6(13) . .
O11" Cl1" O14" 110.1(15) . .
O12" Cl1" O14" 108.9(15) . .
O11" Cl1" O13" 108.9(13) . .
O12" Cl1" O13" 108.9(13) . .
O14" Cl1" O13" 111.5(15) . .
O13' Cl1' O12' 111.9(9) . .
O13' Cl1' O14' 110.5(8) . .
O12' Cl1' O14' 109.9(9) . .
O13' Cl1' O11' 107.9(9) . .
O12' Cl1' O11' 107.6(9) . .
O14' Cl1' O11' 108.8(8) . .
C34 O1 Zn1 107.7(2) . 4_565
Zn1 O3 H32 126(2) . .
Zn1 O3 H31 129(2) . .
H32 O3 H31 104.7(3) . .
C16 N1 C12 119.7(3) . .
C16 N1 Zn1 125.5(3) . .
C12 N1 Zn1 114.0(2) . .
C22 N2 C26 119.2(3) . .
C22 N2 Zn1 115.4(2) . .
C26 N2 Zn1 125.0(2) . .
C11 N3 C21 112.0(3) . .
C11 N3 C31 108.5(3) . .
C21 N3 C31 112.2(3) . .
C11 N3 Zn1 104.8(2) . .
C21 N3 Zn1 107.7(2) . .
C31 N3 Zn1 111.5(2) . .
N3 C11 C12 109.9(3) . .
N3 C11 H11A 109.7 . .
C12 C11 H11A 109.7 . .
N3 C11 H11B 109.7 . .
C12 C11 H11B 109.7 . .
H11A C11 H11B 108.2 . .
N1 C12 C13 121.2(4) . .
N1 C12 C11 115.3(3) . .
C13 C12 C11 123.5(4) . .
C14 C13 C12 118.6(4) . .
C14 C13 H13 120.7 . .
C12 C13 H13 120.7 . .
C15 C14 C13 119.6(4) . .
C15 C14 H14 120.2 . .
C13 C14 H14 120.2 . .
C16 C15 C14 118.8(4) . .
C16 C15 H15 120.6 . .
C14 C15 H15 120.6 . .
N1 C16 C15 122.1(4) . .
N1 C16 H16 119.0 . .
C15 C16 H16 119.0 . .
N3 C21 C22 110.9(3) . .
N3 C21 H21A 109.4 . .
C22 C21 H21A 109.4 . .
N3 C21 H21B 109.4 . .
C22 C21 H21B 109.4 . .
H21A C21 H21B 108.0 . .
N2 C22 C23 122.0(3) . .
N2 C22 C21 116.2(3) . .
C23 C22 C21 121.7(3) . .
C22 C23 C24 118.5(4) . .
C22 C23 H23 120.8 . .
C24 C23 H23 120.8 . .
C25 C24 C23 119.3(4) . .
C25 C24 H24 120.4 . .
C23 C24 H24 120.4 . .
C24 C25 C26 119.3(4) . .
C24 C25 H25 120.4 . .
C26 C25 H25 120.4 . .
N2 C26 C25 121.7(3) . .
N2 C26 H26 119.1 . .
C25 C26 H26 119.1 . .
N3 C31 C32 115.1(3) . .
N3 C31 H31A 108.5 . .
C32 C31 H31A 108.5 . .
N3 C31 H31B 108.5 . .
C32 C31 H31B 108.5 . .
H31A C31 H31B 107.5 . .
C31 C32 C33 111.1(3) . .
C31 C32 H32A 109.4 . .
C33 C32 H32A 109.4 . .
C31 C32 H32B 109.4 . .
C33 C32 H32B 109.4 . .
H32A C32 H32B 108.0 . .
C34 C33 C32 115.5(3) . .
C34 C33 H33A 108.4 . .
C32 C33 H33A 108.4 . .
C34 C33 H33B 108.4 . .
C32 C33 H33B 108.4 . .
H33A C33 H33B 107.5 . .
O2 C34 O1 122.0(3) . .
O2 C34 C33 122.8(3) . .
O1 C34 C33 115.2(3) . .

loop_
_geom_bond_atom_site_label_1
_geom_bond_atom_site_label_2
_geom_bond_distance
_geom_bond_site_symmetry_2
Zn1 O1 2.001(3) 4_666
Zn1 O3 2.022(2) .
Zn1 N2 2.109(3) .
Zn1 N1 2.112(3) .
Zn1 N3 2.170(3) .
Cl1 O13 1.428(9) .
Cl1 O11 1.430(9) .
Cl1 O14 1.437(8) .
Cl1 O12 1.440(9) .
Cl1" O11" 1.434(17) .
Cl1" O12" 1.437(17) .
Cl1" O14" 1.438(16) .
Cl1" O13" 1.439(17) .
Cl1' O13' 1.419(11) .
Cl1' O12' 1.428(11) .
Cl1' O14' 1.436(11) .
Cl1' O11' 1.451(11) .
O1 C34 1.282(4) .
O1 Zn1 2.001(3) 4_565
O2 C34 1.241(4) .
O3 H32 0.8399(10) .
O3 H31 0.8399(10) .
N1 C16 1.338(5) .
N1 C12 1.343(5) .
N2 C22 1.341(4) .
N2 C26 1.349(4) .
N3 C11 1.475(4) .
N3 C21 1.483(4) .
N3 C31 1.488(4) .
C11 C12 1.504(5) .
C11 H11A 0.9900 .
C11 H11B 0.9900 .
C12 C13 1.394(5) .
C13 C14 1.387(6) .
C13 H13 0.9500 .
C14 C15 1.381(7) .
C14 H14 0.9500 .
C15 C16 1.378(6) .
C15 H15 0.9500 .
C16 H16 0.9500 .
C21 C22 1.509(5) .
C21 H21A 0.9900 .
C21 H21B 0.9900 .
C22 C23 1.386(5) .
C23 C24 1.402(6) .
C23 H23 0.9500 .
C24 C25 1.367(6) .
C24 H24 0.9500 .
C25 C26 1.388(5) .
C25 H25 0.9500 .
C26 H26 0.9500 .
C31 C32 1.519(5) .
C31 H31A 0.9900 .
C31 H31B 0.9900 .
C32 C33 1.532(5) .
C32 H32A 0.9900 .
C32 H32B 0.9900 .
C33 C34 1.518(5) .
C33 H33A 0.9900 .
C33 H33B 0.9900 .

loop_
_geom_torsion_atom_site_label_1
_geom_torsion_atom_site_label_2
_geom_torsion_atom_site_label_3
_geom_torsion_atom_site_label_4
_geom_torsion
_geom_torsion_site_symmetry_1
O1 Zn1 N1 C16 -49.4(3) 4_666
O3 Zn1 N1 C16 50.5(3) .
N2 Zn1 N1 C16 -179.8(3) .
N3 Zn1 N1 C16 159.8(3) .
O1 Zn1 N1 C12 140.6(2) 4_666
O3 Zn1 N1 C12 -119.5(2) .
N2 Zn1 N1 C12 10.2(4) .
N3 Zn1 N1 C12 -10.3(2) .
O1 Zn1 N2 C22 -143.2(2) 4_666
O3 Zn1 N2 C22 116.1(2) .
N1 Zn1 N2 C22 -12.9(4) .
N3 Zn1 N2 C22 7.5(2) .
O1 Zn1 N2 C26 44.7(3) 4_666
O3 Zn1 N2 C26 -56.0(3) .
N1 Zn1 N2 C26 175.0(3) .
N3 Zn1 N2 C26 -164.6(3) .
O1 Zn1 N3 C11 -55.3(3) 4_666
O3 Zn1 N3 C11 121.1(2) .
N2 Zn1 N3 C11 -142.6(2) .
N1 Zn1 N3 C11 29.3(2) .
O1 Zn1 N3 C21 64.1(3) 4_666
O3 Zn1 N3 C21 -119.5(2) .
N2 Zn1 N3 C21 -23.2(2) .
N1 Zn1 N3 C21 148.7(2) .
O1 Zn1 N3 C31 -172.5(2) 4_666
O3 Zn1 N3 C31 3.9(2) .
N2 Zn1 N3 C31 100.2(2) .
N1 Zn1 N3 C31 -87.8(2) .
C21 N3 C11 C12 -160.1(3) .
C31 N3 C11 C12 75.6(3) .
Zn1 N3 C11 C12 -43.6(3) .
C16 N1 C12 C13 -0.5(5) .
Zn1 N1 C12 C13 170.2(3) .
C16 N1 C12 C11 177.3(3) .
Zn1 N1 C12 C11 -12.0(4) .
N3 C11 C12 N1 39.0(4) .
N3 C11 C12 C13 -143.2(3) .
N1 C12 C13 C14 0.2(5) .
C11 C12 C13 C14 -177.5(3) .
C12 C13 C14 C15 0.9(6) .
C13 C14 C15 C16 -1.7(6) .
C12 N1 C16 C15 -0.3(6) .
Zn1 N1 C16 C15 -169.8(3) .
C14 C15 C16 N1 1.4(6) .
C11 N3 C21 C22 149.6(3) .
C31 N3 C21 C22 -88.2(3) .
Zn1 N3 C21 C22 34.9(3) .
C26 N2 C22 C23 0.4(5) .
Zn1 N2 C22 C23 -172.2(3) .
C26 N2 C22 C21 -176.8(3) .
Zn1 N2 C22 C21 10.6(4) .
N3 C21 C22 N2 -31.4(4) .
N3 C21 C22 C23 151.3(3) .
N2 C22 C23 C24 1.2(5) .
C21 C22 C23 C24 178.3(3) .
C22 C23 C24 C25 -2.2(5) .
C23 C24 C25 C26 1.7(5) .
C22 N2 C26 C25 -1.0(5) .
Zn1 N2 C26 C25 170.8(2) .
C24 C25 C26 N2 -0.1(5) .
C11 N3 C31 C32 175.0(3) .
C21 N3 C31 C32 50.8(4) .
Zn1 N3 C31 C32 -70.1(3) .
N3 C31 C32 C33 172.3(3) .
C31 C32 C33 C34 -88.2(4) .
Zn1 O1 C34 O2 -7.3(4) 4_565
Zn1 O1 C34 C33 171.4(2) 4_565
C32 C33 C34 O2 9.5(5) .
C32 C33 C34 O1 -169.1(3) .
